data_4064435
loop_
_publ_author_name
'Borguet, Yannick'
'Sauvage, Xavier'
'Zaragoza, Guillermo'
'Demonceau, Albert'
'Delaude, Lionel'

_publ_section_title
;
 Synthesis and Catalytic Evaluation in Olefin Metathesis of a
 Second-Generation Homobimetallic Ruthenium--Arene Complex Bearing a
 Vinylidene Ligand
;
_journal_issue 10
_journal_name_full Organometallics
_journal_page_first 2730
_journal_paper_doi 10.1021/om2001074
_journal_volume 30
_journal_year 2011
_chemical_compound_source 'synthesis as described'
_chemical_formula_moiety 'C32 H38 Cl4 N2 O Ru2, 0.5(C0.50 H Cl)'
_chemical_formula_sum 'C32.25 H38.5 Cl4.5 N2 O Ru2'
_chemical_formula_weight 831.82
_chemical_name_systematic
;
 ?
;
_space_group_IT_number 15
_symmetry_cell_setting monoclinic
_symmetry_Int_Tables_number 15
_symmetry_space_group_name_Hall '-I 2ya'
_symmetry_space_group_name_H-M 'I 1 2/a 1'
_atom_sites_solution_hydrogens geom
_atom_sites_solution_primary direct
_atom_sites_solution_secondary difmap
_audit_conform_dict_location ftp://ftp.iucr.org/pub/cif_core.dic
_audit_conform_dict_name cif_core.dic
_audit_conform_dict_version 2.3
_audit_creation_date 2011-02-02T11:03:30-00:00
_audit_creation_method 'WinGX routine CIF_UPDATE'
_cell_angle_alpha 90
_cell_angle_beta 109.228(5)
_cell_angle_gamma 90
_cell_formula_units_Z 8
_cell_length_a 18.424(2)
_cell_length_b 14.331(2)
_cell_length_c 27.579(4)
_cell_measurement_reflns_used 494
_cell_measurement_temperature 100(2)
_cell_measurement_theta_max 15.36
_cell_measurement_theta_min 2.74
_cell_measurement_wavelength 0.71073
_cell_volume 6875.6(16)
_computing_cell_refinement 'APPEX2 (BRUKER AXS, 2005)'
_computing_data_collection 'APPEX2 (BRUKER AXS, 2005)'
_computing_data_reduction 'APPEX2 (BRUKER AXS, 2005)'
_computing_molecular_graphics 'Ortep-3 for Windows (Farrugia, 1997)'
_computing_publication_material 'WinGX publication routines (Farrugia, 1999)'
_computing_structure_refinement 'SHELXL-97 (Sheldrick, 2008)'
_computing_structure_solution 'SIR2004 (Giacovazzo et al, 2004)'
_diffrn_ambient_temperature 100(2)
_diffrn_measured_fraction_theta_full 0.993
_diffrn_measured_fraction_theta_max 0.993
_diffrn_measurement_device 'four-circle diffractometer'
_diffrn_measurement_device_type 'BRUKER APPEX-II CCD'
_diffrn_measurement_method 'omega and phi scans'
_diffrn_radiation_monochromator graphite
_diffrn_radiation_probe x-ray
_diffrn_radiation_source 'fine-focus sealed tube'
_diffrn_radiation_type MoK\a
_diffrn_radiation_wavelength 0.7107
_diffrn_reflns_av_R_equivalents 0.2185
_diffrn_reflns_av_unetI/netI 0.1246
_diffrn_reflns_limit_h_max 16
_diffrn_reflns_limit_h_min -17
_diffrn_reflns_limit_k_max 13
_diffrn_reflns_limit_k_min 0
_diffrn_reflns_limit_l_max 26
_diffrn_reflns_limit_l_min 0
_diffrn_reflns_number 31059
_diffrn_reflns_theta_full 19.78
_diffrn_reflns_theta_max 19.78
_diffrn_reflns_theta_min 1.62
_exptl_absorpt_coefficient_mu 1.256
_exptl_absorpt_correction_T_max 1
_exptl_absorpt_correction_T_min 0.762
_exptl_absorpt_correction_type multi-scan
_exptl_absorpt_process_details 'BRUKER SADABS'
_exptl_crystal_colour colourless
_exptl_crystal_density_diffrn 1.607
_exptl_crystal_density_method 'not measured'
_exptl_crystal_description prism
_exptl_crystal_F_000 3348
_exptl_crystal_size_max 0.10
_exptl_crystal_size_mid 0.09
_exptl_crystal_size_min 0.02
_refine_diff_density_max 1.271
_refine_diff_density_min -0.827
_refine_diff_density_rms 0.16
_refine_ls_extinction_method none
_refine_ls_goodness_of_fit_ref 1.016
_refine_ls_hydrogen_treatment constr
_refine_ls_matrix_type full
_refine_ls_number_parameters 393
_refine_ls_number_reflns 3098
_refine_ls_number_restraints 198
_refine_ls_restrained_S_all 0.994
_refine_ls_R_factor_all 0.1272
_refine_ls_R_factor_gt 0.0649
_refine_ls_shift/su_max 0.002
_refine_ls_shift/su_mean 0
_refine_ls_structure_factor_coef Fsqd
_refine_ls_weighting_details 'calc w=1/[\s^2^(Fo^2^)+(0.0892P)^2^+46.9033P] where P=(Fo^2^+2Fc^2^)/3'
_refine_ls_weighting_scheme calc
_refine_ls_wR_factor_gt 0.147
_refine_ls_wR_factor_ref 0.182
_reflns_number_gt 1864
_reflns_number_total 3098
_reflns_threshold_expression >2\s(I)
_cod_data_source_file om2001074_si_003.cif
_cod_data_source_block Complex_7
_cod_original_cell_volume 6875.2(16)
_cod_original_sg_symbol_H-M I2/a
_cod_original_formula_sum 'C32.25 H38.50 Cl4.50 N2 O Ru2'
_cod_database_code 4064435

loop_
_symmetry_equiv_pos_as_xyz
'x, y, z'
'-x+1/2, y, -z'
'x+1/2, y+1/2, z+1/2'
'-x+1, y+1/2, -z+1/2'
'-x, -y, -z'
'x-1/2, -y, z'
'-x+1/2, -y+1/2, -z+1/2'
'x, -y+1/2, z+1/2'

loop_
_atom_site_label
_atom_site_type_symbol
_atom_site_fract_x
_atom_site_fract_y
_atom_site_fract_z
_atom_site_U_iso_or_equiv
_atom_site_adp_type
_atom_site_occupancy
_atom_site_symmetry_multiplicity
_atom_site_calc_flag
_atom_site_refinement_flags
_atom_site_disorder_assembly
_atom_site_disorder_group
Ru1 Ru 0.56896(8) 0.58600(10) 0.09395(6) 0.0277(5) Uani 1 1 d . . .
Ru2 Ru 0.47001(8) 0.44466(10) 0.14170(6) 0.0250(5) Uani 1 1 d . . .
Cl1 Cl 0.5720(2) 0.5551(3) 0.18250(16) 0.0279(12) Uani 1 1 d . . .
Cl2 Cl 0.4316(2) 0.5760(3) 0.07901(17) 0.0305(12) Uani 1 1 d . . .
Cl3 Cl 0.5544(2) 0.4187(3) 0.08865(17) 0.0271(12) Uani 1 1 d . . .
Cl4 Cl 0.3710(2) 0.3487(3) 0.08811(17) 0.0301(12) Uani 1 1 d . . .
O1 O 0.3609(7) 0.5324(8) 0.1846(5) 0.038(3) Uani 1 1 d . . .
N1 N 0.4905(8) 0.3163(9) 0.2342(5) 0.023(4) Uani 1 1 d . . .
N2 N 0.5603(7) 0.2693(8) 0.1915(5) 0.018(3) Uani 1 1 d . . .
C1 C 0.6676(10) 0.5767(12) 0.0658(7) 0.033(5) Uani 1 1 d U . .
C2 C 0.6886(10) 0.6238(12) 0.1128(7) 0.029(5) Uani 1 1 d U . .
H2 H 0.7305 0.603 0.1413 0.035 Uiso 1 1 calc R . .
C3 C 0.6442(10) 0.7054(11) 0.1166(7) 0.028(5) Uani 1 1 d U . .
H3 H 0.6602 0.7421 0.1469 0.034 Uiso 1 1 calc R . .
C4 C 0.5789(10) 0.7307(12) 0.0767(7) 0.031(5) Uani 1 1 d U . .
C5 C 0.5566(10) 0.6773(12) 0.0305(7) 0.029(5) Uani 1 1 d U . .
H5 H 0.5109 0.693 0.0034 0.034 Uiso 1 1 calc R . .
C6 C 0.6006(10) 0.6032(12) 0.0248(7) 0.030(5) Uani 1 1 d U . .
H6 H 0.5863 0.5696 -0.0067 0.036 Uiso 1 1 calc R . .
C7 C 0.7114(9) 0.4910(11) 0.0612(6) 0.025(5) Uani 1 1 d U . .
H7A H 0.7502 0.5074 0.0454 0.038 Uiso 1 1 calc R . .
H7B H 0.6759 0.4448 0.0398 0.038 Uiso 1 1 calc R . .
H7C H 0.7368 0.4649 0.0955 0.038 Uiso 1 1 calc R . .
C8 C 0.5333(12) 0.8183(14) 0.0817(9) 0.059(6) Uani 1 1 d U . .
H8 H 0.5515 0.8334 0.1191 0.071 Uiso 1 1 calc R . .
C9 C 0.5589(11) 0.9028(12) 0.0555(7) 0.047(6) Uani 1 1 d U . .
H9A H 0.533 0.8999 0.0183 0.07 Uiso 1 1 calc R . .
H9B H 0.6146 0.9007 0.063 0.07 Uiso 1 1 calc R . .
H9C H 0.545 0.9611 0.0689 0.07 Uiso 1 1 calc R . .
C10 C 0.4515(12) 0.8133(15) 0.0673(9) 0.070(7) Uani 1 1 d U . .
H10A H 0.4297 0.7981 0.0307 0.105 Uiso 1 1 calc R . .
H10B H 0.4313 0.8736 0.0738 0.105 Uiso 1 1 calc R . .
H10C H 0.4373 0.7648 0.0875 0.105 Uiso 1 1 calc R . .
C11 C 0.5098(9) 0.3380(11) 0.1918(6) 0.019(4) Uani 1 1 d U . .
C12 C 0.5701(9) 0.2091(12) 0.2335(7) 0.024(5) Uani 1 1 d U . .
H12 H 0.6029 0.1562 0.2416 0.029 Uiso 1 1 calc R . .
C13 C 0.5269(9) 0.2377(11) 0.2594(6) 0.017(4) Uani 1 1 d U . .
H13 H 0.5216 0.2102 0.2894 0.021 Uiso 1 1 calc R . .
C14 C 0.6043(9) 0.2504(11) 0.1576(6) 0.020(4) Uani 1 1 d U . .
C15 C 0.6774(10) 0.2894(12) 0.1711(6) 0.025(5) Uani 1 1 d U . .
C16 C 0.7214(10) 0.2644(11) 0.1406(6) 0.026(5) Uani 1 1 d U . .
H16 H 0.7725 0.2874 0.1493 0.031 Uiso 1 1 calc R . .
C17 C 0.6936(11) 0.2079(13) 0.0985(7) 0.037(5) Uani 1 1 d U . .
C18 C 0.6202(10) 0.1725(12) 0.0872(7) 0.030(5) Uani 1 1 d U . .
H18 H 0.6013 0.1312 0.0589 0.036 Uiso 1 1 calc R . .
C19 C 0.5742(9) 0.1948(11) 0.1151(6) 0.020(4) Uani 1 1 d U . .
C20 C 0.7097(10) 0.3557(12) 0.2160(7) 0.034(5) Uani 1 1 d U . .
H20A H 0.6822 0.4153 0.2083 0.052 Uiso 1 1 calc R . .
H20B H 0.7645 0.3661 0.2217 0.052 Uiso 1 1 calc R . .
H20C H 0.7034 0.3284 0.2469 0.052 Uiso 1 1 calc R . .
C21 C 0.7461(12) 0.1812(15) 0.0674(8) 0.062(7) Uani 1 1 d U . .
H21A H 0.7634 0.2379 0.0547 0.093 Uiso 1 1 calc R . .
H21B H 0.7176 0.1419 0.0383 0.093 Uiso 1 1 calc R . .
H21C H 0.7908 0.1468 0.0895 0.093 Uiso 1 1 calc R . .
C22 C 0.4912(9) 0.1590(12) 0.0993(6) 0.034(5) Uani 1 1 d U . .
H22A H 0.4576 0.2012 0.0737 0.05 Uiso 1 1 calc R . .
H22B H 0.4745 0.1565 0.1295 0.05 Uiso 1 1 calc R . .
H22C H 0.4886 0.0964 0.0845 0.05 Uiso 1 1 calc R . .
C23 C 0.4342(10) 0.3632(12) 0.2528(7) 0.030(5) Uani 1 1 d U . .
C24 C 0.4567(9) 0.4359(11) 0.2886(6) 0.023(4) Uani 1 1 d U . .
C25 C 0.4000(10) 0.4725(11) 0.3059(6) 0.029(5) Uani 1 1 d U . .
H25 H 0.4141 0.5207 0.3309 0.035 Uiso 1 1 calc R . .
C26 C 0.3258(9) 0.4440(11) 0.2893(6) 0.020(4) Uani 1 1 d U . .
C27 C 0.3069(10) 0.3675(11) 0.2553(7) 0.028(5) Uani 1 1 d U . .
H27 H 0.2559 0.3438 0.2445 0.033 Uiso 1 1 calc R . .
C28 C 0.3607(10) 0.3261(11) 0.2374(6) 0.024(5) Uani 1 1 d U . .
C29 C 0.5397(10) 0.4721(12) 0.3055(7) 0.040(5) Uani 1 1 d U . .
H29A H 0.5466 0.5126 0.2787 0.06 Uiso 1 1 calc R . .
H29B H 0.5753 0.4192 0.3112 0.06 Uiso 1 1 calc R . .
H29C H 0.5504 0.5077 0.3374 0.06 Uiso 1 1 calc R . .
C30 C 0.2686(9) 0.4855(12) 0.3109(6) 0.030(5) Uani 1 1 d U . .
H30A H 0.2681 0.4497 0.3411 0.045 Uiso 1 1 calc R . .
H30B H 0.2173 0.4838 0.2849 0.045 Uiso 1 1 calc R . .
H30C H 0.2827 0.5504 0.321 0.045 Uiso 1 1 calc R . .
C31 C 0.3386(10) 0.2436(12) 0.1997(7) 0.035(5) Uani 1 1 d U . .
H31A H 0.2832 0.2322 0.19 0.053 Uiso 1 1 calc R . .
H31B H 0.3666 0.1877 0.2162 0.053 Uiso 1 1 calc R . .
H31C H 0.3518 0.2583 0.169 0.053 Uiso 1 1 calc R . .
C32 C 0.4047(11) 0.4919(12) 0.1709(7) 0.027(5) Uani 1 1 d . . .
Cl5 Cl 0.2736(5) 0.1140(6) 0.0562(3) 0.030(2) Uani 0.5 1 d PU A 1
C33 C 0.25 0.181(3) 0 0.023(12) Uani 0.5 2 d SPU . 1
H33A H 0.2059 0.2219 -0.0016 0.028 Uiso 0.25 1 calc PR . 1
H33B H 0.2941 0.2219 0.0016 0.028 Uiso 0.25 1 calc PR . 1

loop_
_atom_site_aniso_label
_atom_site_aniso_U_11
_atom_site_aniso_U_22
_atom_site_aniso_U_33
_atom_site_aniso_U_23
_atom_site_aniso_U_13
_atom_site_aniso_U_12
Ru1 0.0303(10) 0.0172(9) 0.0386(11) 0.0049(8) 0.0152(8) -0.0011(7)
Ru2 0.0267(10) 0.0154(9) 0.0373(10) 0.0027(8) 0.0165(8) 0.0006(7)
Cl1 0.030(3) 0.019(3) 0.037(3) 0.000(2) 0.014(2) -0.001(2)
Cl2 0.029(3) 0.022(3) 0.043(3) 0.006(2) 0.015(2) 0.004(2)
Cl3 0.025(3) 0.020(3) 0.040(3) 0.007(2) 0.016(2) 0.003(2)
Cl4 0.029(3) 0.021(3) 0.045(3) 0.003(2) 0.018(2) -0.001(2)
O1 0.022(8) 0.032(8) 0.054(9) 0.000(7) 0.006(7) 0.006(7)
N1 0.035(10) 0.019(9) 0.024(10) 0.004(8) 0.022(8) -0.005(7)
N2 0.014(8) 0.010(8) 0.035(10) 0.005(7) 0.016(7) 0.002(7)
C1 0.038(9) 0.030(9) 0.034(9) 0.002(7) 0.015(7) -0.005(7)
C2 0.021(8) 0.030(8) 0.040(9) 0.006(7) 0.014(7) 0.000(7)
C3 0.028(8) 0.020(8) 0.036(9) 0.004(7) 0.009(7) -0.009(7)
C4 0.032(9) 0.020(8) 0.043(9) 0.010(7) 0.016(7) -0.005(7)
C5 0.029(8) 0.029(8) 0.031(9) 0.007(7) 0.015(7) 0.000(7)
C6 0.031(8) 0.033(8) 0.038(9) -0.005(7) 0.026(7) -0.009(7)
C7 0.034(8) 0.016(8) 0.024(8) -0.001(7) 0.008(7) -0.010(7)
C8 0.063(10) 0.053(10) 0.064(10) 0.011(8) 0.024(8) -0.002(8)
C9 0.047(9) 0.035(9) 0.061(10) 0.005(8) 0.022(7) 0.002(7)
C10 0.069(10) 0.056(10) 0.082(11) 0.008(8) 0.020(8) -0.003(8)
C11 0.018(8) 0.017(8) 0.023(8) 0.006(7) 0.007(7) -0.002(7)
C12 0.021(8) 0.023(8) 0.030(8) 0.005(7) 0.009(7) 0.002(7)
C13 0.021(8) 0.015(8) 0.017(8) 0.004(7) 0.008(7) 0.001(7)
C14 0.030(8) 0.016(8) 0.019(8) 0.008(7) 0.014(7) -0.002(7)
C15 0.025(8) 0.027(8) 0.027(8) 0.007(7) 0.012(7) 0.001(7)
C16 0.024(8) 0.024(8) 0.031(9) 0.010(7) 0.011(7) 0.004(7)
C17 0.039(9) 0.039(9) 0.037(9) -0.002(7) 0.017(7) 0.005(7)
C18 0.034(6) 0.029(6) 0.028(6) -0.006(5) 0.012(5) 0.005(5)
C19 0.021(8) 0.019(8) 0.023(8) 0.000(7) 0.011(7) 0.008(6)
C20 0.027(8) 0.031(9) 0.045(9) 0.008(7) 0.011(7) 0.002(7)
C21 0.067(10) 0.068(10) 0.060(10) -0.008(8) 0.035(8) 0.001(8)
C22 0.039(9) 0.031(8) 0.026(8) 0.002(7) 0.004(7) -0.003(7)
C23 0.028(8) 0.031(9) 0.037(9) 0.005(7) 0.018(7) -0.004(7)
C24 0.024(8) 0.021(8) 0.027(8) 0.006(7) 0.011(7) -0.001(7)
C25 0.035(9) 0.021(8) 0.032(8) -0.008(7) 0.014(7) 0.009(7)
C26 0.022(8) 0.019(8) 0.023(8) 0.003(7) 0.012(7) -0.001(7)
C27 0.023(8) 0.020(8) 0.041(9) 0.004(7) 0.013(7) -0.004(7)
C28 0.028(8) 0.019(8) 0.029(8) 0.000(7) 0.013(7) -0.001(7)
C29 0.042(9) 0.033(9) 0.046(9) -0.006(7) 0.015(7) 0.004(7)
C30 0.037(8) 0.032(9) 0.029(8) -0.003(7) 0.019(7) 0.002(7)
C31 0.036(8) 0.029(8) 0.044(9) 0.002(7) 0.017(7) -0.004(7)
C32 0.031(13) 0.017(12) 0.032(12) 0.006(9) 0.010(10) 0.004(10)
Cl5 0.031(4) 0.022(4) 0.036(4) 0.011(3) 0.009(3) -0.014(3)
C33 0.022(15) 0.014(15) 0.029(15) 0 0.001(10) 0

loop_
_atom_type_symbol
_atom_type_description
_atom_type_scat_dispersion_real
_atom_type_scat_dispersion_imag
_atom_type_scat_source
C C 0.0033 0.0016 'International Tables Vol C Tables 4.2.6.8 and 6.1.1.4'
H H 0 0 'International Tables Vol C Tables 4.2.6.8 and 6.1.1.4'
N N 0.0061 0.0033 'International Tables Vol C Tables 4.2.6.8 and 6.1.1.4'
Cl Cl 0.1484 0.1585 'International Tables Vol C Tables 4.2.6.8 and 6.1.1.4'
Ru Ru -1.2594 0.8363 'International Tables Vol C Tables 4.2.6.8 and 6.1.1.4'
O O 0.0106 0.006 'International Tables Vol C Tables 4.2.6.8 and 6.1.1.4'

loop_
_geom_angle_atom_site_label_1
_geom_angle_atom_site_label_2
_geom_angle_atom_site_label_3
_geom_angle
_geom_angle_site_symmetry_1
C5 Ru1 C4 38.9(6) .
C5 Ru1 C2 82.5(7) .
C4 Ru1 C2 69.9(6) .
C5 Ru1 C3 68.7(6) .
C4 Ru1 C3 37.5(6) .
C2 Ru1 C3 39.2(6) .
C5 Ru1 C6 37.1(6) .
C4 Ru1 C6 68.4(7) .
C2 Ru1 C6 68.7(6) .
C3 Ru1 C6 80.3(7) .
C5 Ru1 C1 68.0(6) .
C4 Ru1 C1 80.8(6) .
C2 Ru1 C1 37.4(6) .
C3 Ru1 C1 67.9(6) .
C6 Ru1 C1 37.8(6) .
C5 Ru1 Cl3 125.4(5) .
C4 Ru1 Cl3 164.2(5) .
C2 Ru1 Cl3 110.4(5) .
C3 Ru1 Cl3 148.5(5) .
C6 Ru1 Cl3 96.7(5) .
C1 Ru1 Cl3 90.4(5) .
C5 Ru1 Cl2 94.2(5) .
C4 Ru1 Cl2 100.3(5) .
C2 Ru1 Cl2 168.1(5) .
C3 Ru1 Cl2 128.9(5) .
C6 Ru1 Cl2 114.9(5) .
C1 Ru1 Cl2 150.5(5) .
Cl3 Ru1 Cl2 80.92(14) .
C5 Ru1 Cl1 152.1(5) .
C4 Ru1 Cl1 114.6(5) .
C2 Ru1 Cl1 96.8(5) .
C3 Ru1 Cl1 93.1(5) .
C6 Ru1 Cl1 163.8(5) .
C1 Ru1 Cl1 125.9(5) .
Cl3 Ru1 Cl1 81.19(15) .
Cl2 Ru1 Cl1 80.78(15) .
C32 Ru2 C11 97.2(7) .
C32 Ru2 Cl4 90.4(6) .
C11 Ru2 Cl4 91.1(5) .
C32 Ru2 Cl1 94.4(6) .
C11 Ru2 Cl1 97.1(4) .
Cl4 Ru2 Cl1 169.89(16) .
C32 Ru2 Cl3 164.9(5) .
C11 Ru2 Cl3 97.6(5) .
Cl4 Ru2 Cl3 92.75(15) .
Cl1 Ru2 Cl3 80.36(15) .
C32 Ru2 Cl2 87.0(5) .
C11 Ru2 Cl2 175.3(5) .
Cl4 Ru2 Cl2 91.23(15) .
Cl1 Ru2 Cl2 80.17(15) .
Cl3 Ru2 Cl2 78.19(14) .
Ru2 Cl1 Ru1 84.06(14) .
Ru1 Cl2 Ru2 83.39(14) .
Ru1 Cl3 Ru2 83.93(14) .
C11 N1 C13 113.3(13) .
C11 N1 C23 127.6(14) .
C13 N1 C23 119.0(13) .
C11 N2 C12 110.0(13) .
C11 N2 C14 132.0(13) .
C12 N2 C14 118.0(13) .
C2 C1 C6 120.7(16) .
C2 C1 C7 118.8(16) .
C6 C1 C7 120.2(16) .
C2 C1 Ru1 69.6(10) .
C6 C1 Ru1 70.3(10) .
C7 C1 Ru1 127.5(12) .
C1 C2 C3 117.7(16) .
C1 C2 Ru1 73.0(10) .
C3 C2 Ru1 70.4(9) .
C1 C2 H2 121.1 .
C3 C2 H2 121.1 .
Ru1 C2 H2 127.4 .
C4 C3 C2 121.2(17) .
C4 C3 Ru1 70.8(10) .
C2 C3 Ru1 70.4(9) .
C4 C3 H3 119.4 .
C2 C3 H3 119.4 .
Ru1 C3 H3 132.6 .
C3 C4 C5 119.2(16) .
C3 C4 C8 120.0(17) .
C5 C4 C8 120.7(16) .
C3 C4 Ru1 71.7(10) .
C5 C4 Ru1 70.1(10) .
C8 C4 Ru1 132.7(12) .
C6 C5 C4 120.6(17) .
C6 C5 Ru1 73.4(10) .
C4 C5 Ru1 71.0(10) .
C6 C5 H5 119.7 .
C4 C5 H5 119.7 .
Ru1 C5 H5 128.1 .
C5 C6 C1 120.3(17) .
C5 C6 Ru1 69.5(10) .
C1 C6 Ru1 71.8(10) .
C5 C6 H6 119.8 .
C1 C6 H6 119.8 .
Ru1 C6 H6 131.7 .
C1 C7 H7A 109.5 .
C1 C7 H7B 109.5 .
H7A C7 H7B 109.5 .
C1 C7 H7C 109.5 .
H7A C7 H7C 109.5 .
H7B C7 H7C 109.5 .
C10 C8 C4 119.4(19) .
C10 C8 C9 111.2(17) .
C4 C8 C9 109.6(16) .
C10 C8 H8 105.1 .
C4 C8 H8 105.1 .
C9 C8 H8 105.1 .
C8 C9 H9A 109.5 .
C8 C9 H9B 109.5 .
H9A C9 H9B 109.5 .
C8 C9 H9C 109.5 .
H9A C9 H9C 109.5 .
H9B C9 H9C 109.5 .
C8 C10 H10A 109.5 .
C8 C10 H10B 109.5 .
H10A C10 H10B 109.5 .
C8 C10 H10C 109.5 .
H10A C10 H10C 109.5 .
H10B C10 H10C 109.5 .
N2 C11 N1 102.3(13) .
N2 C11 Ru2 129.7(12) .
N1 C11 Ru2 128.0(12) .
C13 C12 N2 108.8(15) .
C13 C12 H12 125.6 .
N2 C12 H12 125.6 .
C12 C13 N1 105.6(14) .
C12 C13 H13 127.2 .
N1 C13 H13 127.2 .
C19 C14 C15 123.0(15) .
C19 C14 N2 120.2(14) .
C15 C14 N2 116.7(15) .
C14 C15 C16 116.1(16) .
C14 C15 C20 123.7(15) .
C16 C15 C20 120.2(15) .
C17 C16 C15 122.2(17) .
C17 C16 H16 118.9 .
C15 C16 H16 118.9 .
C16 C17 C18 118.4(17) .
C16 C17 C21 119.4(17) .
C18 C17 C21 122.1(17) .
C19 C18 C17 122.2(17) .
C19 C18 H18 118.9 .
C17 C18 H18 118.9 .
C18 C19 C14 117.9(16) .
C18 C19 C22 120.6(16) .
C14 C19 C22 121.4(14) .
C15 C20 H20A 109.5 .
C15 C20 H20B 109.5 .
H20A C20 H20B 109.5 .
C15 C20 H20C 109.5 .
H20A C20 H20C 109.5 .
H20B C20 H20C 109.5 .
C17 C21 H21A 109.5 .
C17 C21 H21B 109.5 .
H21A C21 H21B 109.5 .
C17 C21 H21C 109.5 .
H21A C21 H21C 109.5 .
H21B C21 H21C 109.5 .
C19 C22 H22A 109.5 .
C19 C22 H22B 109.5 .
H22A C22 H22B 109.5 .
C19 C22 H22C 109.5 .
H22A C22 H22C 109.5 .
H22B C22 H22C 109.5 .
C28 C23 C24 122.2(16) .
C28 C23 N1 116.8(16) .
C24 C23 N1 120.7(15) .
C25 C24 C23 116.3(15) .
C25 C24 C29 123.7(16) .
C23 C24 C29 119.9(15) .
C26 C25 C24 124.1(16) .
C26 C25 H25 118 .
C24 C25 H25 118 .
C25 C26 C27 117.4(15) .
C25 C26 C30 120.7(15) .
C27 C26 C30 121.5(15) .
C28 C27 C26 121.6(16) .
C28 C27 H27 119.2 .
C26 C27 H27 119.2 .
C27 C28 C23 118.1(16) .
C27 C28 C31 120.7(15) .
C23 C28 C31 121.2(15) .
C24 C29 H29A 109.5 .
C24 C29 H29B 109.5 .
H29A C29 H29B 109.5 .
C24 C29 H29C 109.5 .
H29A C29 H29C 109.5 .
H29B C29 H29C 109.5 .
C26 C30 H30A 109.5 .
C26 C30 H30B 109.5 .
H30A C30 H30B 109.5 .
C26 C30 H30C 109.5 .
H30A C30 H30C 109.5 .
H30B C30 H30C 109.5 .
C28 C31 H31A 109.5 .
C28 C31 H31B 109.5 .
H31A C31 H31B 109.5 .
C28 C31 H31C 109.5 .
H31A C31 H31C 109.5 .
H31B C31 H31C 109.5 .
O1 C32 Ru2 170.1(15) .
Cl5 C33 Cl5 113(2) 2
Cl5 C33 H33A 108.9 2
Cl5 C33 H33A 108.9 .
Cl5 C33 H33B 108.9 2
Cl5 C33 H33B 108.9 .
H33A C33 H33B 107.7 .

loop_
_geom_bond_atom_site_label_1
_geom_bond_atom_site_label_2
_geom_bond_distance
_geom_bond_site_symmetry_2
Ru1 C5 2.136(16) .
Ru1 C4 2.149(16) .
Ru1 C2 2.160(16) .
Ru1 C3 2.161(16) .
Ru1 C6 2.185(16) .
Ru1 C1 2.204(17) .
Ru1 Cl3 2.412(4) .
Ru1 Cl2 2.431(4) .
Ru1 Cl1 2.465(4) .
Ru2 C32 1.79(2) .
Ru2 C11 2.029(16) .
Ru2 Cl4 2.373(5) .
Ru2 Cl1 2.430(4) .
Ru2 Cl3 2.488(4) .
Ru2 Cl2 2.496(4) .
O1 C32 1.153(18) .
N1 C11 1.368(19) .
N1 C13 1.376(19) .
N1 C23 1.46(2) .
N2 C11 1.355(19) .
N2 C12 1.409(19) .
N2 C14 1.451(19) .
C1 C2 1.40(2) .
C1 C6 1.42(2) .
C1 C7 1.50(2) .
C2 C3 1.45(2) .
C2 H2 0.95 .
C3 C4 1.38(2) .
C3 H3 0.95 .
C4 C5 1.43(2) .
C4 C8 1.54(3) .
C5 C6 1.38(2) .
C5 H5 0.95 .
C6 H6 0.95 .
C7 H7A 0.98 .
C7 H7B 0.98 .
C7 H7C 0.98 .
C8 C10 1.43(3) .
C8 C9 1.56(2) .
C8 H8 1 .
C9 H9A 0.98 .
C9 H9B 0.98 .
C9 H9C 0.98 .
C10 H10A 0.98 .
C10 H10B 0.98 .
C10 H10C 0.98 .
C12 C13 1.30(2) .
C12 H12 0.95 .
C13 H13 0.95 .
C14 C19 1.37(2) .
C14 C15 1.39(2) .
C15 C16 1.39(2) .
C15 C20 1.52(2) .
C16 C17 1.37(2) .
C16 H16 0.95 .
C17 C18 1.38(2) .
C17 C21 1.54(2) .
C18 C19 1.36(2) .
C18 H18 0.95 .
C19 C22 1.53(2) .
C20 H20A 0.98 .
C20 H20B 0.98 .
C20 H20C 0.98 .
C21 H21A 0.98 .
C21 H21B 0.98 .
C21 H21C 0.98 .
C22 H22A 0.98 .
C22 H22B 0.98 .
C22 H22C 0.98 .
C23 C28 1.39(2) .
C23 C24 1.40(2) .
C24 C25 1.39(2) .
C24 C29 1.54(2) .
C25 C26 1.36(2) .
C25 H25 0.95 .
C26 C27 1.41(2) .
C26 C30 1.49(2) .
C27 C28 1.38(2) .
C27 H27 0.95 .
C28 C31 1.54(2) .
C29 H29A 0.98 .
C29 H29B 0.98 .
C29 H29C 0.98 .
C30 H30A 0.98 .
C30 H30B 0.98 .
C30 H30C 0.98 .
C31 H31A 0.98 .
C31 H31B 0.98 .
C31 H31C 0.98 .
Cl5 C33 1.75(3) .
C33 Cl5 1.75(2) 2
C33 H33A 0.99 .
C33 H33B 0.99 .

loop_
_geom_torsion_atom_site_label_1
_geom_torsion_atom_site_label_2
_geom_torsion_atom_site_label_3
_geom_torsion_atom_site_label_4
_geom_torsion
C32 Ru2 Cl1 Ru1 -126.4(5)
C11 Ru2 Cl1 Ru1 135.8(5)
Cl4 Ru2 Cl1 Ru1 -8.2(9)
Cl3 Ru2 Cl1 Ru1 39.34(13)
Cl2 Ru2 Cl1 Ru1 -40.21(13)
C5 Ru1 Cl1 Ru2 122.9(10)
C4 Ru1 Cl1 Ru2 138.6(5)
C2 Ru1 Cl1 Ru2 -150.4(5)
C3 Ru1 Cl1 Ru2 170.4(5)
C6 Ru1 Cl1 Ru2 -124.2(17)
C1 Ru1 Cl1 Ru2 -124.8(6)
Cl3 Ru1 Cl1 Ru2 -40.72(13)
Cl2 Ru1 Cl1 Ru2 41.42(13)
C5 Ru1 Cl2 Ru2 167.5(5)
C4 Ru1 Cl2 Ru2 -153.7(5)
C2 Ru1 Cl2 Ru2 -119(2)
C3 Ru1 Cl2 Ru2 -126.6(6)
C6 Ru1 Cl2 Ru2 135.4(5)
C1 Ru1 Cl2 Ru2 116.7(9)
Cl3 Ru1 Cl2 Ru2 42.29(14)
Cl1 Ru1 Cl2 Ru2 -40.18(13)
C32 Ru2 Cl2 Ru1 136.0(6)
Cl4 Ru2 Cl2 Ru1 -133.70(15)
Cl1 Ru2 Cl2 Ru1 40.95(13)
Cl3 Ru2 Cl2 Ru1 -41.15(13)
C5 Ru1 Cl3 Ru2 -131.1(6)
C4 Ru1 Cl3 Ru2 -138.2(17)
C2 Ru1 Cl3 Ru2 133.6(5)
C3 Ru1 Cl3 Ru2 121.0(9)
C6 Ru1 Cl3 Ru2 -156.6(5)
C1 Ru1 Cl3 Ru2 165.9(5)
Cl2 Ru1 Cl3 Ru2 -42.39(14)
Cl1 Ru1 Cl3 Ru2 39.60(13)
C32 Ru2 Cl3 Ru1 30(2)
C11 Ru2 Cl3 Ru1 -136.4(5)
Cl4 Ru2 Cl3 Ru1 132.17(14)
Cl1 Ru2 Cl3 Ru1 -40.38(14)
Cl2 Ru2 Cl3 Ru1 41.49(13)
C5 Ru1 C1 C2 107.1(11)
C4 Ru1 C1 C2 68.8(11)
C3 Ru1 C1 C2 32.2(10)
C6 Ru1 C1 C2 135.3(15)
Cl3 Ru1 C1 C2 -124.4(10)
Cl2 Ru1 C1 C2 163.6(8)
Cl1 Ru1 C1 C2 -45.0(12)
C5 Ru1 C1 C6 -28.1(10)
C4 Ru1 C1 C6 -66.4(11)
C2 Ru1 C1 C6 -135.3(15)
C3 Ru1 C1 C6 -103.1(11)
Cl3 Ru1 C1 C6 100.4(10)
Cl2 Ru1 C1 C6 28.3(15)
Cl1 Ru1 C1 C6 179.8(8)
C5 Ru1 C1 C7 -141.6(17)
C4 Ru1 C1 C7 -179.9(16)
C2 Ru1 C1 C7 111.2(19)
C3 Ru1 C1 C7 143.4(17)
C6 Ru1 C1 C7 -113.5(19)
Cl3 Ru1 C1 C7 -13.2(15)
Cl2 Ru1 C1 C7 -85.2(17)
Cl1 Ru1 C1 C7 66.2(16)
C6 C1 C2 C3 -6(2)
C7 C1 C2 C3 -178.6(14)
Ru1 C1 C2 C3 -56.2(13)
C6 C1 C2 Ru1 50.4(15)
C7 C1 C2 Ru1 -122.5(15)
C5 Ru1 C2 C1 -63.4(11)
C4 Ru1 C2 C1 -101.4(11)
C3 Ru1 C2 C1 -128.7(15)
C6 Ru1 C2 C1 -27.6(10)
Cl3 Ru1 C2 C1 61.7(10)
Cl2 Ru1 C2 C1 -138(2)
Cl1 Ru1 C2 C1 144.8(9)
C5 Ru1 C2 C3 65.3(10)
C4 Ru1 C2 C3 27.3(10)
C6 Ru1 C2 C3 101.1(11)
C1 Ru1 C2 C3 128.7(15)
Cl3 Ru1 C2 C3 -169.6(9)
Cl2 Ru1 C2 C3 -9(3)
Cl1 Ru1 C2 C3 -86.5(10)
C1 C2 C3 C4 6(2)
Ru1 C2 C3 C4 -51.4(14)
C1 C2 C3 Ru1 57.5(14)
C5 Ru1 C3 C4 30.2(10)
C2 Ru1 C3 C4 134.9(16)
C6 Ru1 C3 C4 66.9(11)
C1 Ru1 C3 C4 104.2(12)
Cl3 Ru1 C3 C4 153.9(9)
Cl2 Ru1 C3 C4 -47.4(12)
Cl1 Ru1 C3 C4 -128.1(10)
C5 Ru1 C3 C2 -104.8(11)
C4 Ru1 C3 C2 -134.9(16)
C6 Ru1 C3 C2 -68.1(10)
C1 Ru1 C3 C2 -30.7(10)
Cl3 Ru1 C3 C2 18.9(15)
Cl2 Ru1 C3 C2 177.6(8)
Cl1 Ru1 C3 C2 97.0(10)
C2 C3 C4 C5 -2(2)
Ru1 C3 C4 C5 -53.4(14)
C2 C3 C4 C8 -179.4(16)
Ru1 C3 C4 C8 129.4(16)
C2 C3 C4 Ru1 51.2(14)
C5 Ru1 C4 C3 -131.8(15)
C2 Ru1 C4 C3 -28.5(10)
C6 Ru1 C4 C3 -102.8(12)
C1 Ru1 C4 C3 -65.5(11)
Cl3 Ru1 C4 C3 -122.5(17)
Cl2 Ru1 C4 C3 144.4(10)
Cl1 Ru1 C4 C3 59.9(11)
C2 Ru1 C4 C5 103.3(11)
C3 Ru1 C4 C5 131.8(15)
C6 Ru1 C4 C5 29.0(10)
C1 Ru1 C4 C5 66.3(10)
Cl3 Ru1 C4 C5 9(2)
Cl2 Ru1 C4 C5 -83.8(9)
Cl1 Ru1 C4 C5 -168.3(8)
C5 Ru1 C4 C8 114(2)
C2 Ru1 C4 C8 -143(2)
C3 Ru1 C4 C8 -114(2)
C6 Ru1 C4 C8 143(2)
C1 Ru1 C4 C8 -180(2)
Cl3 Ru1 C4 C8 123.1(19)
Cl2 Ru1 C4 C8 30.0(19)
Cl1 Ru1 C4 C8 -54(2)
C3 C4 C5 C6 -2(2)
C8 C4 C5 C6 175.1(15)
Ru1 C4 C5 C6 -56.3(15)
C3 C4 C5 Ru1 54.2(14)
C8 C4 C5 Ru1 -128.6(16)
C4 Ru1 C5 C6 131.6(16)
C2 Ru1 C5 C6 64.4(11)
C3 Ru1 C5 C6 102.5(12)
C1 Ru1 C5 C6 28.6(10)
Cl3 Ru1 C5 C6 -45.3(12)
Cl2 Ru1 C5 C6 -127.1(10)
Cl1 Ru1 C5 C6 154.7(9)
C2 Ru1 C5 C4 -67.2(10)
C3 Ru1 C5 C4 -29.1(10)
C6 Ru1 C5 C4 -131.6(16)
C1 Ru1 C5 C4 -103.0(11)
Cl3 Ru1 C5 C4 -176.9(8)
Cl2 Ru1 C5 C4 101.3(9)
Cl1 Ru1 C5 C4 23.1(16)
C4 C5 C6 C1 2(3)
Ru1 C5 C6 C1 -52.8(15)
C4 C5 C6 Ru1 55.2(14)
C2 C1 C6 C5 2(3)
C7 C1 C6 C5 174.5(15)
Ru1 C1 C6 C5 51.8(14)
C2 C1 C6 Ru1 -50.1(15)
C7 C1 C6 Ru1 122.7(15)
C4 Ru1 C6 C5 -30.3(10)
C2 Ru1 C6 C5 -106.3(12)
C3 Ru1 C6 C5 -67.3(11)
C1 Ru1 C6 C5 -133.6(16)
Cl3 Ru1 C6 C5 144.3(10)
Cl2 Ru1 C6 C5 61.3(11)
Cl1 Ru1 C6 C5 -134.3(15)
C5 Ru1 C6 C1 133.6(16)
C4 Ru1 C6 C1 103.3(11)
C2 Ru1 C6 C1 27.3(10)
C3 Ru1 C6 C1 66.3(10)
Cl3 Ru1 C6 C1 -82.0(10)
Cl2 Ru1 C6 C1 -165.1(8)
Cl1 Ru1 C6 C1 -1(2)
C3 C4 C8 C10 -134(2)
C5 C4 C8 C10 49(3)
Ru1 C4 C8 C10 -42(3)
C3 C4 C8 C9 96(2)
C5 C4 C8 C9 -81(2)
Ru1 C4 C8 C9 -171.6(14)
C12 N2 C11 N1 -0.3(16)
C14 N2 C11 N1 -178.8(15)
C12 N2 C11 Ru2 -179.0(11)
C14 N2 C11 Ru2 3(3)
C13 N1 C11 N2 -0.1(17)
C23 N1 C11 N2 -176.4(15)
C13 N1 C11 Ru2 178.6(11)
C23 N1 C11 Ru2 2(2)
C32 Ru2 C11 N2 177.0(15)
Cl4 Ru2 C11 N2 86.4(14)
Cl1 Ru2 C11 N2 -87.7(14)
Cl3 Ru2 C11 N2 -6.5(15)
C32 Ru2 C11 N1 -1.4(15)
Cl4 Ru2 C11 N1 -92.0(14)
Cl1 Ru2 C11 N1 94.0(14)
Cl3 Ru2 C11 N1 175.1(13)
C11 N2 C12 C13 0.6(18)
C14 N2 C12 C13 179.3(14)
N2 C12 C13 N1 -0.6(18)
C11 N1 C13 C12 0.5(19)
C23 N1 C13 C12 177.1(15)
C11 N2 C14 C19 -90(2)
C12 N2 C14 C19 91.2(18)
C11 N2 C14 C15 91(2)
C12 N2 C14 C15 -87.4(17)
C19 C14 C15 C16 -4(2)
N2 C14 C15 C16 174.8(13)
C19 C14 C15 C20 176.2(15)
N2 C14 C15 C20 -5(2)
C14 C15 C16 C17 3(2)
C20 C15 C16 C17 -177.3(16)
C15 C16 C17 C18 -2(3)
C15 C16 C17 C21 -178.5(16)
C16 C17 C18 C19 3(3)
C21 C17 C18 C19 178.9(16)
C17 C18 C19 C14 -4(2)
C17 C18 C19 C22 176.1(16)
C15 C14 C19 C18 4(2)
N2 C14 C19 C18 -174.3(14)
C15 C14 C19 C22 -175.5(15)
N2 C14 C19 C22 6(2)
C11 N1 C23 C28 94.4(19)
C13 N1 C23 C28 -81.8(19)
C11 N1 C23 C24 -92(2)
C13 N1 C23 C24 91.8(19)
C28 C23 C24 C25 -3(2)
N1 C23 C24 C25 -176.7(14)
C28 C23 C24 C29 178.1(15)
N1 C23 C24 C29 5(2)
C23 C24 C25 C26 -2(2)
C29 C24 C25 C26 176.7(16)
C24 C25 C26 C27 5(2)
C24 C25 C26 C30 178.5(15)
C25 C26 C27 C28 -3(2)
C30 C26 C27 C28 -176.7(15)
C26 C27 C28 C23 -1(2)
C26 C27 C28 C31 -179.2(15)
C24 C23 C28 C27 5(3)
N1 C23 C28 C27 178.4(14)
C24 C23 C28 C31 -177.4(15)
N1 C23 C28 C31 -4(2)
